data_7034405
loop_
_publ_author_name
'Wang, Yong'
'Lin, Chensheng'
'Ma, Xiao'
'Xue, Zhenzhen'
'Zhu, Xiaoquan'
'Cao, Wenhai'
'Hu, Shengmin'
'Sheng, Tianlu'
'Wu, Xintao'

_publ_section_title
;
 Influence of the central diamagnetic cyanidometal on the distant magnetic
 interaction in cyanide-bridged Fe(iii)-M(ii)-Fe(iii) complexes.
;
_journal_issue 16
_journal_name_full 'Dalton transactions (Cambridge, England : 2003)'
_journal_page_first 7437
_journal_page_last 7448
_journal_paper_doi 10.1039/c5dt00383k
_journal_volume 44
_journal_year 2015
_chemical_formula_sum 'C88 H74 F18 Fe2 N6 O0 Os P7'
_chemical_formula_weight 2076.22
_chemical_name_systematic
; 
 ? 
;
_space_group_IT_number 14
_symmetry_cell_setting monoclinic
_symmetry_space_group_name_Hall '-P 2ybc'
_symmetry_space_group_name_H-M 'P 1 21/c 1'
_atom_sites_solution_hydrogens geom
_atom_sites_solution_primary direct
_atom_sites_solution_secondary difmap
_audit_creation_method SHELXL-97
_audit_update_record
;
2015-03-08 deposited with the CCDC.
2015-03-12 downloaded from the CCDC.
;
_cell_angle_alpha 90.00
_cell_angle_beta 114.20(2)
_cell_angle_gamma 90.00
_cell_formula_units_Z 4
_cell_length_a 12.768(7)
_cell_length_b 32.866(18)
_cell_length_c 23.450(12)
_cell_measurement_reflns_used 20412
_cell_measurement_temperature 123(2)
_cell_measurement_theta_max 27.4739
_cell_measurement_theta_min 2.5287
_cell_volume 8976(8)
_computing_cell_refinement 'CrystalClear (Rigaku Inc., 2008)'
_computing_data_collection 'CrystalClear (Rigaku Inc., 2008)'
_computing_data_reduction 'CrystalClear (Rigaku Inc., 2008)'
_computing_molecular_graphics 'Bruker SHELXTL'
_computing_publication_material 'Bruker SHELXTL'
_computing_structure_refinement 'SHELXL-97 (Sheldrick, 2008)'
_computing_structure_solution 'SHELXS-97 (Sheldrick, 2008)'
_diffrn_ambient_temperature 123(2)
_diffrn_detector_area_resol_mean 28.5714
_diffrn_measured_fraction_theta_full 0.993
_diffrn_measured_fraction_theta_max 0.993
_diffrn_measurement_device_type Saturn724+
_diffrn_measurement_method CCD_Profile_fitting
_diffrn_radiation_monochromator graphite
_diffrn_radiation_source 'fine-focus sealed tube'
_diffrn_radiation_type MoK\a
_diffrn_radiation_wavelength 0.71073
_diffrn_reflns_av_R_equivalents 0.0878
_diffrn_reflns_av_sigmaI/netI 0.0707
_diffrn_reflns_limit_h_max 15
_diffrn_reflns_limit_h_min -15
_diffrn_reflns_limit_k_max 39
_diffrn_reflns_limit_k_min -39
_diffrn_reflns_limit_l_max 27
_diffrn_reflns_limit_l_min -27
_diffrn_reflns_number 80169
_diffrn_reflns_theta_full 25.00
_diffrn_reflns_theta_max 25.00
_diffrn_reflns_theta_min 2.08
_exptl_absorpt_coefficient_mu 1.941
_exptl_absorpt_correction_T_max 1.0000
_exptl_absorpt_correction_T_min 0.7014
_exptl_absorpt_correction_type multi-scan
_exptl_absorpt_process_details 'RIGAKU/MSC(2004),CrystalClear Version 1.3.6'
_exptl_crystal_colour brown
_exptl_crystal_density_diffrn 1.536
_exptl_crystal_density_method 'not measured'
_exptl_crystal_description Prism
_exptl_crystal_F_000 4156
_exptl_crystal_size_max 0.42
_exptl_crystal_size_mid 0.14
_exptl_crystal_size_min 0.12
_refine_diff_density_max 3.642
_refine_diff_density_min -2.100
_refine_diff_density_rms 0.170
_refine_ls_extinction_method none
_refine_ls_goodness_of_fit_ref 1.100
_refine_ls_hydrogen_treatment constr
_refine_ls_matrix_type full
_refine_ls_number_parameters 1099
_refine_ls_number_reflns 15693
_refine_ls_number_restraints 48
_refine_ls_restrained_S_all 1.109
_refine_ls_R_factor_all 0.1139
_refine_ls_R_factor_gt 0.0918
_refine_ls_shift/su_max 0.001
_refine_ls_shift/su_mean 0.000
_refine_ls_structure_factor_coef Fsqd
_refine_ls_weighting_details 'calc w=1/[\s^2^(Fo^2^)+(0.1100P)^2^+55.2609P] where P=(Fo^2^+2Fc^2^)/3'
_refine_ls_weighting_scheme calc
_refine_ls_wR_factor_gt 0.2208
_refine_ls_wR_factor_ref 0.2449
_reflns_number_gt 12194
_reflns_number_total 15693
_reflns_threshold_expression >2sigma(I)
_cod_data_source_file c5dt00383k2.cif
_cod_data_source_block 1031314
_cod_depositor_comments
;
The following automatic conversions were performed:

'_exptl_absorpt_correction_type' value 'Multi-scan' changed to
'multi-scan' according to
/usr/data/users/saulius/crontab/automatic-downloads/rss-feeds/RSC/lib/dictionaries/cif_core.dic
dictionary named 'cif_core.dic' version 2.4.2 from 2011-04-26.

Automatic conversion script
Id: cif_fix_values 3105 2015-03-04 15:46:00Z robertas 

 Adding full bibliography for 7034402--7034410.cif.
;
_cod_original_sg_symbol_H-M P21/c
_cod_database_code 7034405

loop_
_symmetry_equiv_pos_as_xyz
'x, y, z'
'-x, y+1/2, -z+1/2'
'-x, -y, -z'
'x, -y-1/2, z-1/2'

loop_
_atom_site_label
_atom_site_type_symbol
_atom_site_fract_x
_atom_site_fract_y
_atom_site_fract_z
_atom_site_U_iso_or_equiv
_atom_site_adp_type
_atom_site_occupancy
_atom_site_symmetry_multiplicity
_atom_site_calc_flag
_atom_site_refinement_flags
Os1 Os -0.46787(3) -0.255052(11) -0.022098(18) 0.04318(16) Uani 1 1 d .
Fe1 Fe -0.51490(13) -0.13704(4) 0.10463(6) 0.0453(3) Uani 1 1 d .
Fe2 Fe -0.66685(13) -0.36197(4) 0.04902(6) 0.0465(4) Uani 1 1 d .
P1 P -0.6675(2) -0.11822(8) 0.02155(12) 0.0482(6) Uani 1 1 d .
P2 P -0.4156(2) -0.09902(7) 0.06739(12) 0.0466(6) Uani 1 1 d .
P3 P -0.4948(2) -0.37329(8) 0.12846(12) 0.0490(6) Uani 1 1 d .
P4 P -0.6099(3) -0.40976(8) -0.00098(13) 0.0529(7) Uani 1 1 d .
N1 N -0.4998(7) -0.1830(2) 0.0575(4) 0.0467(19) Uani 1 1 d .
N2 N -0.5950(7) -0.3202(2) 0.0235(3) 0.0418(18) Uani 1 1 d .
N3 N -0.3993(8) -0.2112(3) -0.0648(4) 0.053(2) Uani 1 1 d .
N4 N -0.6168(7) -0.2338(2) -0.0945(4) 0.0461(19) Uani 1 1 d .
N5 N -0.3070(7) -0.2734(3) 0.0457(4) 0.052(2) Uani 1 1 d .
N6 N -0.4179(7) -0.2984(3) -0.0720(4) 0.048(2) Uani 1 1 d .
C1 C -0.4910(9) -0.2111(3) 0.0284(5) 0.047(2) Uani 1 1 d .
C2 C -0.5444(8) -0.2946(3) 0.0071(4) 0.043(2) Uani 1 1 d .
C3 C -0.2880(9) -0.2031(3) -0.0514(5) 0.054(3) Uani 1 1 d .
H3A H -0.2318 -0.2186 -0.0207 0.064 Uiso 1 1 calc R
C4 C -0.2538(10) -0.1725(3) -0.0817(6) 0.060(3) Uani 1 1 d .
H4A H -0.1762 -0.1675 -0.0708 0.072 Uiso 1 1 calc R
C5 C -0.3382(11) -0.1494(3) -0.1289(6) 0.063(3) Uani 1 1 d .
H5A H -0.3171 -0.1294 -0.1502 0.076 Uiso 1 1 calc R
C6 C -0.4558(9) -0.1571(3) -0.1435(5) 0.050(2) Uani 1 1 d .
C7 C -0.4824(9) -0.1896(3) -0.1113(4) 0.047(2) Uani 1 1 d .
C8 C -0.5474(10) -0.1349(3) -0.1895(5) 0.055(3) Uani 1 1 d .
H8A H -0.5312 -0.1130 -0.2097 0.066 Uiso 1 1 calc R
C9 C -0.6598(11) -0.1457(3) -0.2043(5) 0.058(3) Uani 1 1 d .
H9A H -0.7185 -0.1307 -0.2342 0.070 Uiso 1 1 calc R
C10 C -0.6885(9) -0.1798(3) -0.1743(4) 0.050(2) Uani 1 1 d .
C11 C -0.5978(9) -0.2012(3) -0.1273(4) 0.049(2) Uani 1 1 d .
C12 C -0.7997(10) -0.1922(3) -0.1887(5) 0.055(3) Uani 1 1 d .
H12A H -0.8612 -0.1786 -0.2190 0.066 Uiso 1 1 calc R
C13 C -0.8190(10) -0.2255(3) -0.1573(5) 0.054(3) Uani 1 1 d .
H13A H -0.8933 -0.2345 -0.1667 0.065 Uiso 1 1 calc R
C14 C -0.7237(9) -0.2453(3) -0.1110(5) 0.047(2) Uani 1 1 d .
H14A H -0.7375 -0.2677 -0.0910 0.057 Uiso 1 1 calc R
C15 C -0.2548(9) -0.2600(3) 0.1041(5) 0.048(2) Uani 1 1 d .
H15A H -0.2923 -0.2415 0.1194 0.057 Uiso 1 1 calc R
C16 C -0.1430(10) -0.2734(3) 0.1434(5) 0.056(3) Uani 1 1 d .
H16A H -0.1055 -0.2624 0.1832 0.068 Uiso 1 1 calc R
C17 C -0.0901(9) -0.3025(3) 0.1232(5) 0.052(3) Uani 1 1 d .
H17A H -0.0178 -0.3119 0.1498 0.062 Uiso 1 1 calc R
C18 C -0.1444(9) -0.3184(3) 0.0620(5) 0.053(3) Uani 1 1 d .
C19 C -0.2548(8) -0.3026(3) 0.0238(4) 0.043(2) Uani 1 1 d .
C20 C -0.0938(9) -0.3479(3) 0.0362(6) 0.058(3) Uani 1 1 d .
H20A H -0.0222 -0.3587 0.0610 0.069 Uiso 1 1 calc R
C21 C -0.1491(10) -0.3602(4) -0.0238(7) 0.068(3) Uani 1 1 d .
H21A H -0.1140 -0.3790 -0.0400 0.082 Uiso 1 1 calc R
C22 C -0.2637(9) -0.3445(3) -0.0641(5) 0.054(3) Uani 1 1 d .
C23 C -0.3131(9) -0.3160(3) -0.0389(5) 0.048(2) Uani 1 1 d .
C24 C -0.3237(11) -0.3557(4) -0.1279(5) 0.061(3) Uani 1 1 d .
H24A H -0.2931 -0.3744 -0.1466 0.074 Uiso 1 1 calc R
C25 C -0.4288(11) -0.3379(4) -0.1607(5) 0.062(3) Uani 1 1 d .
H25A H -0.4698 -0.3446 -0.2026 0.074 Uiso 1 1 calc R
C26 C -0.4751(10) -0.3100(3) -0.1329(5) 0.052(3) Uani 1 1 d .
H26A H -0.5469 -0.2989 -0.1565 0.063 Uiso 1 1 calc R
C27 C -0.6168(10) -0.1099(3) -0.0408(5) 0.060(3) Uani 1 1 d .
H27A H -0.6028 -0.1359 -0.0560 0.071 Uiso 1 1 calc R
H27B H -0.6750 -0.0955 -0.0754 0.071 Uiso 1 1 calc R
C28 C -0.5071(10) -0.0852(3) -0.0147(5) 0.055(3) Uani 1 1 d .
H28A H -0.5262 -0.0565 -0.0168 0.065 Uiso 1 1 calc R
H28B H -0.4645 -0.0896 -0.0402 0.065 Uiso 1 1 calc R
C29 C -0.5313(11) -0.1059(3) 0.1776(5) 0.062(3) Uani 1 1 d .
H29A H -0.5585 -0.0778 0.1761 0.074 Uiso 1 1 d R
C30 C -0.4144(10) -0.1182(3) 0.1958(5) 0.053(3) Uani 1 1 d .
H30A H -0.3473 -0.1002 0.2093 0.064 Uiso 1 1 d R
C31 C -0.4138(10) -0.1614(3) 0.1926(5) 0.057(3) Uani 1 1 d .
H31A H -0.3457 -0.1784 0.2024 0.068 Uiso 1 1 d R
C32 C -0.5279(10) -0.1762(3) 0.1728(5) 0.058(3) Uani 1 1 d .
H32A H -0.5512 -0.2048 0.1661 0.069 Uiso 1 1 d R
C33 C -0.6028(10) -0.1425(3) 0.1627(5) 0.054(3) Uani 1 1 d .
H33A H -0.6861 -0.1437 0.1498 0.065 Uiso 1 1 d R
C34 C -0.7434(10) -0.0716(3) 0.0250(5) 0.055(3) Uani 1 1 d .
C35 C -0.7630(11) -0.0386(4) -0.0188(6) 0.072(3) Uani 1 1 d .
H35A H -0.7396 -0.0412 -0.0514 0.086 Uiso 1 1 calc R
C36 C -0.8163(13) -0.0032(4) -0.0128(9) 0.093(5) Uani 1 1 d .
H36A H -0.8258 0.0182 -0.0405 0.112 Uiso 1 1 calc R
C37 C -0.8554(13) 0.0008(4) 0.0334(8) 0.087(4) Uani 1 1 d .
H37A H -0.8912 0.0247 0.0369 0.105 Uiso 1 1 calc R
C38 C -0.8415(14) -0.0307(5) 0.0746(7) 0.095(5) Uani 1 1 d .
H38A H -0.8673 -0.0275 0.1061 0.114 Uiso 1 1 calc R
C39 C -0.7894(11) -0.0677(4) 0.0703(6) 0.073(3) Uani 1 1 d .
H39A H -0.7852 -0.0892 0.0969 0.087 Uiso 1 1 calc R
C40 C -0.7898(10) -0.1525(3) -0.0149(5) 0.055(3) Uani 1 1 d .
C41 C -0.8834(9) -0.1414(3) -0.0713(5) 0.055(3) Uani 1 1 d .
H41A H -0.8824 -0.1163 -0.0892 0.066 Uiso 1 1 calc R
C42 C -0.9769(10) -0.1673(4) -0.1006(5) 0.061(3) Uani 1 1 d .
H42A H -1.0375 -0.1598 -0.1377 0.073 Uiso 1 1 calc R
C43 C -0.9771(9) -0.2051(4) -0.0724(6) 0.062(3) Uani 1 1 d .
H43A H -1.0383 -0.2229 -0.0913 0.075 Uiso 1 1 calc R
C44 C -0.8872(10) -0.2161(3) -0.0167(5) 0.060(3) Uani 1 1 d .
H44A H -0.8892 -0.2410 0.0017 0.072 Uiso 1 1 calc R
C45 C -0.7944(9) -0.1903(3) 0.0118(5) 0.053(3) Uani 1 1 d .
H45A H -0.7344 -0.1981 0.0489 0.064 Uiso 1 1 calc R
C46 C -0.3685(10) -0.0497(3) 0.1064(5) 0.051(2) Uani 1 1 d .
C47 C -0.4510(11) -0.0211(3) 0.1047(5) 0.059(3) Uani 1 1 d .
H47A H -0.5283 -0.0272 0.0821 0.071 Uiso 1 1 calc R
C48 C -0.4212(13) 0.0159(4) 0.1356(6) 0.073(4) Uani 1 1 d .
H48A H -0.4775 0.0346 0.1332 0.088 Uiso 1 1 calc R
C49 C -0.3016(14) 0.0248(4) 0.1714(6) 0.080(4) Uani 1 1 d .
H49A H -0.2790 0.0496 0.1918 0.096 Uiso 1 1 calc R
C50 C -0.2224(14) -0.0038(4) 0.1750(7) 0.090(4) Uani 1 1 d .
H50A H -0.1453 0.0013 0.1996 0.108 Uiso 1 1 calc R
C51 C -0.2532(11) -0.0410(4) 0.1426(6) 0.070(3) Uani 1 1 d .
H51A H -0.1968 -0.0598 0.1453 0.084 Uiso 1 1 calc R
C52 C -0.2815(10) -0.1187(3) 0.0680(5) 0.058(3) Uani 1 1 d .
C53 C -0.2316(11) -0.1011(3) 0.0307(6) 0.063(3) Uani 1 1 d .
H53A H -0.2715 -0.0810 0.0022 0.076 Uiso 1 1 calc R
C54 C -0.1228(11) -0.1131(4) 0.0353(6) 0.071(3) Uani 1 1 d .
H54A H -0.0915 -0.1015 0.0097 0.086 Uiso 1 1 calc R
C55 C -0.0617(11) -0.1432(4) 0.0795(6) 0.069(3) Uani 1 1 d .
H55A H 0.0110 -0.1511 0.0836 0.083 Uiso 1 1 calc R
C56 C -0.1104(10) -0.1607(4) 0.1167(6) 0.066(3) Uani 1 1 d .
H56A H -0.0706 -0.1805 0.1458 0.079 Uiso 1 1 calc R
C57 C -0.2201(10) -0.1484(3) 0.1101(6) 0.063(3) Uani 1 1 d .
H57A H -0.2524 -0.1606 0.1350 0.076 Uiso 1 1 calc R
C58 C -0.3982(9) -0.3849(4) 0.0914(5) 0.060(3) Uani 1 1 d .
H58A H -0.3857 -0.3607 0.0712 0.072 Uiso 1 1 calc R
H58B H -0.3246 -0.3939 0.1225 0.072 Uiso 1 1 calc R
C59 C -0.4518(10) -0.4183(3) 0.0431(5) 0.062(3) Uani 1 1 d .
H59A H -0.4388 -0.4445 0.0640 0.074 Uiso 1 1 calc R
H59B H -0.4153 -0.4187 0.0141 0.074 Uiso 1 1 calc R
C60 C -0.7878(9) -0.3252(3) 0.0686(5) 0.050(2) Uani 1 1 d .
H60A H -0.7745 -0.2975 0.0856 0.060 Uiso 1 1 d R
C61 C -0.8341(9) -0.3361(3) 0.0033(5) 0.055(3) Uani 1 1 d .
H61A H -0.8598 -0.3172 -0.0321 0.067 Uiso 1 1 d R
C62 C -0.8394(9) -0.3798(3) 0.0002(5) 0.057(3) Uani 1 1 d .
H62A H -0.8701 -0.3959 -0.0383 0.068 Uiso 1 1 d R
C63 C -0.7933(9) -0.3957(3) 0.0616(5) 0.052(2) Uani 1 1 d .
H63A H -0.7887 -0.4245 0.0731 0.063 Uiso 1 1 d R
C64 C -0.7639(9) -0.3618(3) 0.1041(4) 0.050(2) Uani 1 1 d .
H64A H -0.7328 -0.3636 0.1498 0.060 Uiso 1 1 d R
C65 C -0.4695(11) -0.4165(3) 0.1828(5) 0.061(3) Uani 1 1 d .
C66 C -0.5560(12) -0.4381(3) 0.1876(5) 0.064(3) Uani 1 1 d .
H66A H -0.6313 -0.4309 0.1623 0.076 Uiso 1 1 calc R
C67 C -0.5369(12) -0.4709(3) 0.2291(5) 0.066(3) Uani 1 1 d .
H67A H -0.5977 -0.4853 0.2316 0.079 Uiso 1 1 calc R
C68 C -0.4217(15) -0.4813(4) 0.2667(7) 0.087(4) Uani 1 1 d .
H68A H -0.4069 -0.5040 0.2924 0.105 Uiso 1 1 calc R
C69 C -0.3310(14) -0.4591(5) 0.2666(7) 0.095(5) Uani 1 1 d .
H69A H -0.2561 -0.4648 0.2945 0.114 Uiso 1 1 calc R
C70 C -0.3550(13) -0.4274(4) 0.2231(6) 0.083(4) Uani 1 1 d .
H70A H -0.2943 -0.4131 0.2204 0.100 Uiso 1 1 calc R
C71 C -0.4318(9) -0.3303(3) 0.1817(5) 0.055(3) Uani 1 1 d .
C72 C -0.3130(11) -0.3236(4) 0.2082(5) 0.066(3) Uani 1 1 d .
H72A H -0.2653 -0.3400 0.1969 0.079 Uiso 1 1 calc R
C73 C -0.2655(11) -0.2919(4) 0.2519(5) 0.070(3) Uani 1 1 d .
H73A H -0.1865 -0.2879 0.2696 0.084 Uiso 1 1 calc R
C74 C -0.3349(11) -0.2670(4) 0.2688(5) 0.063(3) Uani 1 1 d .
H74A H -0.3034 -0.2464 0.2981 0.075 Uiso 1 1 calc R
C75 C -0.4529(10) -0.2733(3) 0.2411(5) 0.060(3) Uani 1 1 d .
H75A H -0.5010 -0.2564 0.2513 0.072 Uiso 1 1 calc R
C76 C -0.5008(10) -0.3053(3) 0.1974(5) 0.056(3) Uani 1 1 d .
H76A H -0.5799 -0.3092 0.1794 0.067 Uiso 1 1 calc R
C77 C -0.6790(10) -0.4599(3) -0.0116(5) 0.057(3) Uani 1 1 d .
C78 C -0.7594(12) -0.4714(4) -0.0698(6) 0.076(4) Uani 1 1 d .
H78A H -0.7766 -0.4542 -0.1039 0.092 Uiso 1 1 calc R
C79 C -0.8158(14) -0.5096(4) -0.0774(7) 0.094(5) Uani 1 1 d .
H79A H -0.8675 -0.5178 -0.1170 0.112 Uiso 1 1 calc R
C80 C -0.7942(14) -0.5349(5) -0.0261(8) 0.093(4) Uani 1 1 d U
H80A H -0.8333 -0.5594 -0.0306 0.111 Uiso 1 1 calc R
C81 C -0.7136(14) -0.5228(4) 0.0316(7) 0.084(4) Uani 1 1 d .
H81A H -0.6971 -0.5397 0.0659 0.101 Uiso 1 1 calc R
C82 C -0.6571(12) -0.4860(3) 0.0394(6) 0.069(3) Uani 1 1 d .
H82A H -0.6038 -0.4785 0.0788 0.082 Uiso 1 1 calc R
C83 C -0.6310(10) -0.3972(3) -0.0813(5) 0.055(3) Uani 1 1 d .
C84 C -0.5808(12) -0.4217(4) -0.1121(6) 0.073(3) Uani 1 1 d .
H84A H -0.5284 -0.4419 -0.0903 0.087 Uiso 1 1 calc R
C85 C -0.6099(14) -0.4157(5) -0.1748(7) 0.088(4) Uani 1 1 d .
H85A H -0.5764 -0.4318 -0.1955 0.105 Uiso 1 1 calc R
C86 C -0.6881(14) -0.3862(5) -0.2073(6) 0.085(4) Uani 1 1 d .
H86A H -0.7085 -0.3831 -0.2500 0.102 Uiso 1 1 calc R
C87 C -0.7355(11) -0.3617(4) -0.1782(6) 0.074(4) Uani 1 1 d .
H87A H -0.7857 -0.3412 -0.2005 0.089 Uiso 1 1 calc R
C88 C -0.7091(11) -0.3671(4) -0.1142(5) 0.065(3) Uani 1 1 d .
H88A H -0.7433 -0.3508 -0.0942 0.078 Uiso 1 1 calc R
P5 P -0.0096(3) -0.40667(10) 0.22961(18) 0.0777(11) Uani 1 1 d .
F1 F -0.1211(7) -0.4063(3) 0.1643(5) 0.114(3) Uani 1 1 d U
F2 F 0.0632(7) -0.3844(3) 0.1958(4) 0.088(2) Uani 1 1 d .
F3 F 0.0269(7) -0.4507(2) 0.2134(4) 0.103(3) Uani 1 1 d U
F4 F -0.0456(7) -0.3626(2) 0.2458(4) 0.092(2) Uani 1 1 d .
F5 F 0.1034(6) -0.4065(2) 0.2936(3) 0.079(2) Uani 1 1 d .
F6 F -0.0799(9) -0.4279(4) 0.2653(6) 0.139(4) Uani 1 1 d U
P6 P -0.8115(3) -0.23515(9) 0.17963(13) 0.0531(7) Uani 1 1 d .
F7 F -0.7019(6) -0.2307(2) 0.2464(3) 0.0683(18) Uani 1 1 d .
F8 F -0.8162(6) -0.18640(19) 0.1717(3) 0.0700(18) Uani 1 1 d .
F9 F -0.8960(5) -0.2321(2) 0.2141(3) 0.0648(16) Uani 1 1 d .
F10 F -0.9181(6) -0.2398(2) 0.1128(3) 0.0648(17) Uani 1 1 d .
F11 F -0.7252(6) -0.2382(2) 0.1457(3) 0.0628(16) Uani 1 1 d .
F12 F -0.8056(5) -0.28363(18) 0.1874(3) 0.0563(15) Uani 1 1 d .
P7 P -0.0580(3) -0.17162(16) 0.3185(2) 0.0952(14) Uani 1 1 d .
F13 F -0.1044(12) -0.1925(5) 0.3645(6) 0.163(5) Uani 1 1 d .
F14 F -0.1727(10) -0.1470(4) 0.2834(6) 0.155(4) Uani 1 1 d U
F15 F -0.0090(9) -0.1506(4) 0.2727(5) 0.128(4) Uani 1 1 d .
F16 F -0.0170(9) -0.1353(3) 0.3662(4) 0.119(3) Uani 1 1 d U
F17 F -0.1022(10) -0.2076(4) 0.2714(5) 0.145(4) Uani 1 1 d U
F18 F 0.0617(8) -0.1938(3) 0.3551(4) 0.107(3) Uani 1 1 d U

loop_
_atom_site_aniso_label
_atom_site_aniso_U_11
_atom_site_aniso_U_22
_atom_site_aniso_U_33
_atom_site_aniso_U_23
_atom_site_aniso_U_13
_atom_site_aniso_U_12
Os1 0.0417(3) 0.0421(2) 0.0406(2) 0.00170(14) 0.01171(18) -0.00082(15)
Fe1 0.0525(9) 0.0397(7) 0.0382(7) 0.0022(5) 0.0131(6) 0.0005(6)
Fe2 0.0506(9) 0.0432(8) 0.0421(7) 0.0036(5) 0.0155(6) 0.0005(6)
P1 0.0505(15) 0.0421(13) 0.0461(14) 0.0032(10) 0.0141(12) 0.0026(11)
P2 0.0543(16) 0.0385(13) 0.0428(13) -0.0020(10) 0.0158(12) -0.0018(11)
P3 0.0530(16) 0.0428(14) 0.0477(14) 0.0065(10) 0.0171(12) 0.0028(11)
P4 0.0611(18) 0.0443(14) 0.0515(15) 0.0028(11) 0.0212(13) 0.0015(12)
N1 0.047(5) 0.046(5) 0.040(4) 0.002(4) 0.012(4) 0.000(4)
N2 0.048(5) 0.037(4) 0.041(4) 0.004(3) 0.019(4) 0.004(3)
N3 0.052(5) 0.052(5) 0.046(5) -0.014(4) 0.012(4) -0.002(4)
N4 0.053(5) 0.047(4) 0.035(4) -0.001(3) 0.015(4) 0.001(4)
N5 0.044(5) 0.050(5) 0.048(5) 0.001(4) 0.006(4) -0.003(4)
N6 0.040(5) 0.057(5) 0.047(5) 0.008(4) 0.017(4) 0.001(4)
C1 0.049(6) 0.038(5) 0.051(6) 0.005(4) 0.019(5) -0.001(4)
C2 0.044(5) 0.043(5) 0.035(5) -0.009(4) 0.010(4) 0.009(4)
C3 0.049(6) 0.048(6) 0.060(6) -0.001(5) 0.019(5) -0.006(5)
C4 0.048(6) 0.062(7) 0.076(8) -0.004(6) 0.032(6) 0.003(5)
C5 0.079(9) 0.052(6) 0.072(8) -0.009(5) 0.043(7) -0.019(6)
C6 0.060(7) 0.039(5) 0.054(6) -0.009(4) 0.025(5) 0.002(4)
C7 0.050(6) 0.045(5) 0.043(5) -0.001(4) 0.016(5) -0.005(4)
C8 0.076(8) 0.041(5) 0.048(6) 0.001(4) 0.025(6) -0.004(5)
C9 0.084(9) 0.050(6) 0.040(5) 0.008(4) 0.026(6) 0.016(6)
C10 0.057(7) 0.052(6) 0.039(5) 0.003(4) 0.019(5) 0.007(5)
C11 0.060(7) 0.042(5) 0.044(5) 0.001(4) 0.020(5) 0.007(4)
C12 0.055(7) 0.057(6) 0.044(6) 0.001(4) 0.011(5) 0.015(5)
C13 0.052(6) 0.059(6) 0.044(6) 0.001(5) 0.012(5) 0.004(5)
C14 0.040(6) 0.057(6) 0.037(5) -0.001(4) 0.008(4) -0.004(4)
C15 0.042(6) 0.050(6) 0.043(5) 0.000(4) 0.008(4) -0.001(4)
C16 0.058(7) 0.049(6) 0.053(6) 0.000(5) 0.014(5) -0.006(5)
C17 0.044(6) 0.050(6) 0.048(6) 0.007(4) 0.005(5) 0.004(4)
C18 0.054(6) 0.044(5) 0.057(6) 0.006(4) 0.018(5) 0.001(5)
C19 0.041(5) 0.042(5) 0.044(5) 0.007(4) 0.016(4) 0.006(4)
C20 0.033(5) 0.066(7) 0.068(7) 0.008(5) 0.014(5) 0.002(5)
C21 0.054(7) 0.060(7) 0.100(10) 0.018(6) 0.042(7) 0.022(5)
C22 0.049(6) 0.059(6) 0.059(6) 0.004(5) 0.027(5) 0.003(5)
C23 0.050(6) 0.045(5) 0.060(6) 0.004(4) 0.035(5) 0.004(4)
C24 0.067(8) 0.061(7) 0.062(7) -0.010(5) 0.032(6) 0.002(6)
C25 0.068(8) 0.081(8) 0.039(6) -0.017(5) 0.025(5) -0.010(6)
C26 0.067(7) 0.044(5) 0.044(6) -0.001(4) 0.021(5) 0.000(5)
C27 0.060(7) 0.056(6) 0.055(6) 0.014(5) 0.016(5) -0.003(5)
C28 0.068(7) 0.048(6) 0.045(6) 0.009(4) 0.020(5) -0.004(5)
C29 0.100(10) 0.045(6) 0.044(6) 0.005(4) 0.034(6) 0.008(6)
C30 0.058(7) 0.052(6) 0.043(5) 0.000(4) 0.014(5) -0.001(5)
C31 0.057(7) 0.063(7) 0.045(6) 0.008(5) 0.014(5) 0.013(5)
C32 0.070(8) 0.049(6) 0.047(6) 0.002(4) 0.018(5) -0.005(5)
C33 0.061(7) 0.066(7) 0.038(5) 0.000(4) 0.022(5) -0.009(5)
C34 0.061(7) 0.048(6) 0.056(6) -0.001(5) 0.024(5) 0.000(5)
C35 0.063(8) 0.066(8) 0.086(9) 0.011(6) 0.031(7) 0.015(6)
C36 0.081(10) 0.051(7) 0.146(15) 0.029(8) 0.044(10) 0.017(7)
C37 0.086(10) 0.055(8) 0.114(12) 0.006(7) 0.034(9) 0.018(7)
C38 0.097(12) 0.111(13) 0.083(10) -0.004(9) 0.045(9) 0.018(9)
C39 0.073(9) 0.066(8) 0.074(8) 0.001(6) 0.025(7) 0.014(6)
C40 0.060(7) 0.055(6) 0.045(6) 0.003(4) 0.017(5) 0.003(5)
C41 0.051(6) 0.064(7) 0.044(6) 0.006(5) 0.013(5) -0.002(5)
C42 0.052(7) 0.068(7) 0.055(6) 0.004(5) 0.012(5) 0.000(5)
C43 0.039(6) 0.068(7) 0.068(7) -0.001(6) 0.009(5) -0.006(5)
C44 0.067(7) 0.053(6) 0.053(6) 0.005(5) 0.017(6) 0.004(5)
C45 0.043(6) 0.060(6) 0.049(6) -0.001(5) 0.011(5) 0.008(5)
C46 0.069(7) 0.042(5) 0.044(5) 0.004(4) 0.025(5) -0.001(5)
C47 0.072(8) 0.049(6) 0.052(6) 0.007(5) 0.022(6) -0.001(5)
C48 0.109(11) 0.047(6) 0.064(7) 0.003(5) 0.036(8) -0.004(7)
C49 0.124(13) 0.061(8) 0.059(7) -0.013(6) 0.041(8) -0.024(8)
C50 0.093(11) 0.066(9) 0.103(11) -0.035(8) 0.034(9) -0.024(8)
C51 0.074(8) 0.064(7) 0.074(8) -0.021(6) 0.032(7) -0.020(6)
C52 0.066(7) 0.035(5) 0.067(7) -0.008(4) 0.021(6) -0.006(5)
C53 0.069(8) 0.054(6) 0.065(7) 0.003(5) 0.026(6) -0.006(6)
C54 0.067(8) 0.059(7) 0.087(9) 0.001(6) 0.031(7) -0.004(6)
C55 0.056(7) 0.055(7) 0.085(9) 0.006(6) 0.017(6) 0.002(5)
C56 0.050(7) 0.053(7) 0.085(9) 0.001(6) 0.018(6) 0.007(5)
C57 0.060(7) 0.049(6) 0.074(8) 0.012(5) 0.020(6) 0.010(5)
C58 0.048(6) 0.062(7) 0.064(7) 0.000(5) 0.018(5) 0.007(5)
C59 0.070(8) 0.062(7) 0.052(6) 0.002(5) 0.024(6) 0.012(6)
C60 0.046(6) 0.052(6) 0.051(6) 0.002(4) 0.019(5) 0.007(4)
C61 0.048(6) 0.055(6) 0.055(6) 0.000(5) 0.014(5) 0.004(5)
C62 0.051(6) 0.058(6) 0.053(6) 0.000(5) 0.013(5) -0.010(5)
C63 0.051(6) 0.053(6) 0.054(6) 0.000(5) 0.024(5) -0.001(5)
C64 0.046(6) 0.067(7) 0.032(5) 0.001(4) 0.012(4) -0.003(5)
C65 0.067(8) 0.052(6) 0.058(7) 0.005(5) 0.022(6) 0.001(5)
C66 0.080(9) 0.055(7) 0.051(6) 0.003(5) 0.021(6) 0.012(6)
C67 0.088(9) 0.052(6) 0.059(7) 0.009(5) 0.032(7) 0.001(6)
C68 0.125(13) 0.057(8) 0.075(9) 0.024(6) 0.037(9) 0.009(8)
C69 0.091(11) 0.087(10) 0.093(11) 0.037(8) 0.024(9) 0.018(9)
C70 0.090(10) 0.072(8) 0.076(9) 0.043(7) 0.022(8) 0.019(7)
C71 0.051(6) 0.050(6) 0.050(6) 0.014(4) 0.006(5) 0.003(5)
C72 0.072(8) 0.064(7) 0.047(6) -0.006(5) 0.008(6) 0.001(6)
C73 0.058(7) 0.080(9) 0.056(7) 0.007(6) 0.005(6) -0.007(6)
C74 0.064(8) 0.062(7) 0.047(6) 0.003(5) 0.007(6) 0.004(6)
C75 0.070(8) 0.038(5) 0.061(7) 0.005(5) 0.015(6) 0.000(5)
C76 0.063(7) 0.049(6) 0.053(6) 0.010(5) 0.022(5) 0.002(5)
C77 0.064(7) 0.051(6) 0.057(6) -0.003(5) 0.026(6) 0.000(5)
C78 0.091(10) 0.059(7) 0.072(8) -0.007(6) 0.026(7) -0.006(7)
C79 0.113(12) 0.066(8) 0.084(10) -0.003(7) 0.023(9) -0.022(8)
C80 0.096(8) 0.076(7) 0.102(8) -0.004(6) 0.037(7) -0.009(6)
C81 0.119(12) 0.056(8) 0.090(10) 0.016(7) 0.056(9) 0.020(8)
C82 0.097(10) 0.047(6) 0.069(8) 0.000(5) 0.040(7) 0.017(6)
C83 0.068(7) 0.061(6) 0.047(6) -0.003(5) 0.036(5) -0.008(5)
C84 0.084(9) 0.078(8) 0.060(7) 0.004(6) 0.032(7) 0.006(7)
C85 0.104(12) 0.091(10) 0.084(10) -0.014(8) 0.055(9) 0.001(9)
C86 0.116(12) 0.089(10) 0.057(8) 0.002(7) 0.042(8) 0.000(9)
C87 0.061(8) 0.081(9) 0.064(8) 0.001(6) 0.010(6) -0.016(6)
C88 0.082(9) 0.062(7) 0.049(6) -0.002(5) 0.026(6) -0.006(6)
P5 0.064(2) 0.0536(18) 0.086(2) -0.0018(16) 0.0009(18) 0.0011(15)
F1 0.082(5) 0.096(5) 0.119(6) -0.008(5) -0.006(4) 0.009(4)
F2 0.078(5) 0.094(6) 0.083(5) 0.004(4) 0.026(4) 0.009(4)
F3 0.101(5) 0.063(4) 0.101(5) -0.010(4) -0.002(4) 0.018(4)
F4 0.082(5) 0.078(5) 0.101(6) -0.002(4) 0.022(4) 0.025(4)
F5 0.080(5) 0.066(4) 0.065(4) -0.002(3) 0.004(4) 0.017(4)
F6 0.113(6) 0.140(7) 0.154(8) 0.025(6) 0.044(6) -0.023(6)
P6 0.0466(16) 0.0612(17) 0.0465(15) 0.0016(12) 0.0140(13) 0.0014(12)
F7 0.056(4) 0.078(4) 0.054(4) -0.009(3) 0.006(3) 0.004(3)
F8 0.072(4) 0.050(4) 0.085(5) 0.002(3) 0.029(4) 0.003(3)
F9 0.054(4) 0.085(4) 0.057(4) 0.003(3) 0.025(3) 0.005(3)
F10 0.057(4) 0.084(5) 0.040(3) 0.007(3) 0.007(3) 0.001(3)
F11 0.055(4) 0.067(4) 0.069(4) 0.006(3) 0.028(3) 0.000(3)
F12 0.062(4) 0.056(3) 0.050(3) 0.002(3) 0.021(3) 0.002(3)
P7 0.060(2) 0.134(4) 0.076(2) -0.041(2) 0.013(2) 0.014(2)
F13 0.157(11) 0.202(14) 0.158(11) -0.033(10) 0.094(10) -0.013(10)
F14 0.114(7) 0.186(8) 0.137(7) -0.022(6) 0.022(6) 0.045(6)
F15 0.108(8) 0.174(11) 0.111(8) 0.002(7) 0.055(7) 0.007(7)
F16 0.131(6) 0.110(6) 0.084(5) -0.023(4) 0.013(5) 0.034(5)
F17 0.137(7) 0.159(8) 0.136(7) -0.059(6) 0.052(6) -0.024(6)
F18 0.094(5) 0.108(6) 0.102(6) -0.019(5) 0.025(4) 0.023(4)

loop_
_atom_type_symbol
_atom_type_description
_atom_type_scat_dispersion_real
_atom_type_scat_dispersion_imag
_atom_type_scat_source
C C 0.0033 0.0016 'International Tables Vol C Tables 4.2.6.8 and 6.1.1.4'
H H 0.0000 0.0000 'International Tables Vol C Tables 4.2.6.8 and 6.1.1.4'
F F 0.0171 0.0103 'International Tables Vol C Tables 4.2.6.8 and 6.1.1.4'
Fe Fe 0.3463 0.8444 'International Tables Vol C Tables 4.2.6.8 and 6.1.1.4'
N N 0.0061 0.0033 'International Tables Vol C Tables 4.2.6.8 and 6.1.1.4'
O O 0.0106 0.0060 'International Tables Vol C Tables 4.2.6.8 and 6.1.1.4'
Os Os -1.2165 7.6030 'International Tables Vol C Tables 4.2.6.8 and 6.1.1.4'
P P 0.1023 0.0942 'International Tables Vol C Tables 4.2.6.8 and 6.1.1.4'

loop_
_geom_angle_atom_site_label_1
_geom_angle_atom_site_label_2
_geom_angle_atom_site_label_3
_geom_angle
C2 Os1 C1 93.4(4)
C2 Os1 N4 95.2(4)
C1 Os1 N4 86.1(4)
C2 Os1 N6 93.2(3)
C1 Os1 N6 171.3(4)
N4 Os1 N6 99.1(3)
C2 Os1 N5 91.1(4)
C1 Os1 N5 95.5(4)
N4 Os1 N5 173.4(3)
N6 Os1 N5 78.6(3)
C2 Os1 N3 173.4(3)
C1 Os1 N3 88.7(4)
N4 Os1 N3 78.7(3)
N6 Os1 N3 85.5(3)
N5 Os1 N3 95.0(3)
N1 Fe1 C29 157.8(4)
N1 Fe1 C30 131.0(4)
C29 Fe1 C30 40.2(4)
N1 Fe1 C31 95.7(4)
C29 Fe1 C31 66.8(4)
C30 Fe1 C31 39.8(4)
N1 Fe1 C33 120.7(4)
C29 Fe1 C33 41.0(4)
C30 Fe1 C33 68.2(4)
C31 Fe1 C33 66.7(4)
N1 Fe1 C32 90.8(4)
C29 Fe1 C32 67.1(4)
C30 Fe1 C32 67.1(4)
C31 Fe1 C32 39.5(4)
C33 Fe1 C32 39.3(4)
N1 Fe1 P2 90.5(3)
C29 Fe1 P2 108.5(3)
C30 Fe1 P2 91.5(3)
C31 Fe1 P2 112.7(3)
C33 Fe1 P2 148.8(3)
C32 Fe1 P2 152.1(3)
N1 Fe1 P1 88.5(2)
C29 Fe1 P1 103.8(4)
C30 Fe1 P1 140.5(3)
C31 Fe1 P1 160.5(3)
C33 Fe1 P1 94.8(3)
C32 Fe1 P1 121.7(3)
P2 Fe1 P1 86.23(12)
N2 Fe2 C63 160.8(4)
N2 Fe2 C62 124.6(4)
C63 Fe2 C62 39.5(4)
N2 Fe2 C64 132.4(4)
C63 Fe2 C64 40.0(4)
C62 Fe2 C64 65.9(4)
N2 Fe2 C61 93.9(4)
C63 Fe2 C61 66.9(4)
C62 Fe2 C61 39.6(4)
C64 Fe2 C61 65.9(4)
N2 Fe2 C60 98.3(4)
C63 Fe2 C60 66.6(4)
C62 Fe2 C60 65.8(4)
C64 Fe2 C60 38.9(4)
C61 Fe2 C60 39.3(4)
N2 Fe2 P4 92.3(3)
C63 Fe2 P4 97.9(3)
C62 Fe2 P4 90.7(3)
C64 Fe2 P4 135.4(3)
C61 Fe2 P4 119.1(3)
C60 Fe2 P4 156.3(3)
N2 Fe2 P3 86.9(3)
C63 Fe2 P3 110.2(3)
C62 Fe2 P3 148.3(3)
C64 Fe2 P3 96.4(3)
C61 Fe2 P3 156.4(3)
C60 Fe2 P3 117.2(3)
P4 Fe2 P3 84.37(12)
C40 P1 C34 99.8(5)
C40 P1 C27 103.3(5)
C34 P1 C27 105.9(5)
C40 P1 Fe1 121.1(3)
C34 P1 Fe1 119.2(4)
C27 P1 Fe1 105.8(4)
C52 P2 C46 101.2(5)
C52 P2 C28 106.6(5)
C46 P2 C28 103.8(5)
C52 P2 Fe1 119.1(4)
C46 P2 Fe1 115.4(3)
C28 P2 Fe1 109.3(4)
C58 P3 C71 107.0(5)
C58 P3 C65 102.0(6)
C71 P3 C65 102.6(5)
C58 P3 Fe2 105.2(4)
C71 P3 Fe2 116.2(3)
C65 P3 Fe2 122.2(4)
C83 P4 C77 101.7(5)
C83 P4 C59 105.7(5)
C77 P4 C59 106.8(5)
C83 P4 Fe2 115.8(4)
C77 P4 Fe2 117.2(4)
C59 P4 Fe2 108.8(4)
C1 N1 Fe1 179.6(9)
C2 N2 Fe2 176.8(7)
C3 N3 C7 118.9(9)
C3 N3 Os1 128.1(7)
C7 N3 Os1 113.0(7)
C14 N4 C11 117.0(9)
C14 N4 Os1 129.4(7)
C11 N4 Os1 113.5(7)
C15 N5 C19 120.0(9)
C15 N5 Os1 127.2(7)
C19 N5 Os1 112.8(6)
C26 N6 C23 117.0(9)
C26 N6 Os1 128.1(7)
C23 N6 Os1 114.9(7)
N1 C1 Os1 175.4(9)
N2 C2 Os1 177.6(8)
N3 C3 C4 122.6(10)
N3 C3 H3A 118.7
C4 C3 H3A 118.7
C3 C4 C5 119.2(11)
C3 C4 H4A 120.4
C5 C4 H4A 120.4
C4 C5 C6 119.3(10)
C4 C5 H5A 120.4
C6 C5 H5A 120.4
C5 C6 C8 123.5(10)
C5 C6 C7 117.5(10)
C8 C6 C7 118.9(10)
N3 C7 C11 116.9(9)
N3 C7 C6 122.4(10)
C11 C7 C6 120.7(9)
C9 C8 C6 120.4(10)
C9 C8 H8A 119.8
C6 C8 H8A 119.8
C8 C9 C10 121.5(10)
C8 C9 H9A 119.3
C10 C9 H9A 119.3
C12 C10 C11 118.3(10)
C12 C10 C9 123.5(10)
C11 C10 C9 118.2(10)
N4 C11 C7 117.3(9)
N4 C11 C10 122.5(10)
C7 C11 C10 120.1(9)
C10 C12 C13 119.4(10)
C10 C12 H12A 120.3
C13 C12 H12A 120.3
C12 C13 C14 118.8(10)
C12 C13 H13A 120.6
C14 C13 H13A 120.6
N4 C14 C13 123.9(10)
N4 C14 H14A 118.1
C13 C14 H14A 118.1
N5 C15 C16 120.8(10)
N5 C15 H15A 119.6
C16 C15 H15A 119.6
C17 C16 C15 120.3(10)
C17 C16 H16A 119.9
C15 C16 H16A 119.9
C16 C17 C18 120.4(10)
C16 C17 H17A 119.8
C18 C17 H17A 119.8
C17 C18 C19 116.8(10)
C17 C18 C20 124.2(10)
C19 C18 C20 118.9(10)
N5 C19 C23 118.3(8)
N5 C19 C18 121.5(9)
C23 C19 C18 120.2(9)
C21 C20 C18 120.7(10)
C21 C20 H20A 119.7
C18 C20 H20A 119.7
C20 C21 C22 121.3(11)
C20 C21 H21A 119.3
C22 C21 H21A 119.3
C23 C22 C24 118.6(10)
C23 C22 C21 118.0(10)
C24 C22 C21 123.3(11)
N6 C23 C22 123.6(10)
N6 C23 C19 115.5(8)
C22 C23 C19 120.9(9)
C25 C24 C22 117.4(10)
C25 C24 H24A 121.3
C22 C24 H24A 121.3
C24 C25 C26 121.5(10)
C24 C25 H25A 119.2
C26 C25 H25A 119.2
N6 C26 C25 121.8(10)
N6 C26 H26A 119.1
C25 C26 H26A 119.1
C28 C27 P1 109.1(8)
C28 C27 H27A 109.9
P1 C27 H27A 109.9
C28 C27 H27B 109.9
P1 C27 H27B 109.9
H27A C27 H27B 108.3
C27 C28 P2 111.9(7)
C27 C28 H28A 109.2
P2 C28 H28A 109.2
C27 C28 H28B 109.2
P2 C28 H28B 109.2
H28A C28 H28B 107.9
C30 C29 C33 108.1(10)
C30 C29 Fe1 70.2(6)
C33 C29 Fe1 70.2(6)
C30 C29 H29A 125.8
C33 C29 H29A 126.0
Fe1 C29 H29A 125.8
C31 C30 C29 107.0(10)
C31 C30 Fe1 70.3(6)
C29 C30 Fe1 69.5(6)
C31 C30 H30A 126.6
C29 C30 H30A 126.3
Fe1 C30 H30A 126.8
C32 C31 C30 109.4(10)
C32 C31 Fe1 71.0(6)
C30 C31 Fe1 69.9(6)
C32 C31 H31A 125.0
C30 C31 H31A 125.6
Fe1 C31 H31A 125.5
C33 C32 C31 108.6(10)
C33 C32 Fe1 69.8(6)
C31 C32 Fe1 69.5(6)
C33 C32 H32A 125.6
C31 C32 H32A 125.8
Fe1 C32 H32A 125.3
C32 C33 C29 106.9(10)
C32 C33 Fe1 70.8(6)
C29 C33 Fe1 68.7(6)
C32 C33 H33A 126.5
C29 C33 H33A 126.6
Fe1 C33 H33A 127.1
C39 C34 C35 117.6(11)
C39 C34 P1 119.9(8)
C35 C34 P1 122.5(9)
C36 C35 C34 120.5(13)
C36 C35 H35A 119.8
C34 C35 H35A 119.8
C37 C36 C35 120.9(14)
C37 C36 H36A 119.5
C35 C36 H36A 119.5
C36 C37 C38 119.9(14)
C36 C37 H37A 120.0
C38 C37 H37A 120.0
C37 C38 C39 121.8(15)
C37 C38 H38A 119.1
C39 C38 H38A 119.1
C38 C39 C34 119.0(13)
C38 C39 H39A 120.5
C34 C39 H39A 120.5
C45 C40 C41 118.1(10)
C45 C40 P1 121.4(8)
C41 C40 P1 120.5(8)
C42 C41 C40 121.7(10)
C42 C41 H41A 119.2
C40 C41 H41A 119.2
C41 C42 C43 118.2(10)
C41 C42 H42A 120.9
C43 C42 H42A 120.9
C44 C43 C42 120.9(10)
C44 C43 H43A 119.6
C42 C43 H43A 119.6
C45 C44 C43 120.4(11)
C45 C44 H44A 119.8
C43 C44 H44A 119.8
C44 C45 C40 120.8(10)
C44 C45 H45A 119.6
C40 C45 H45A 119.6
C51 C46 C47 118.5(10)
C51 C46 P2 122.1(9)
C47 C46 P2 119.2(9)
C48 C47 C46 122.1(12)
C48 C47 H47A 119.0
C46 C47 H47A 119.0
C47 C48 C49 118.8(13)
C47 C48 H48A 120.6
C49 C48 H48A 120.6
C50 C49 C48 118.7(12)
C50 C49 H49A 120.6
C48 C49 H49A 120.6
C49 C50 C51 122.1(14)
C49 C50 H50A 118.9
C51 C50 H50A 118.9
C46 C51 C50 119.8(13)
C46 C51 H51A 120.1
C50 C51 H51A 120.1
C57 C52 C53 118.0(11)
C57 C52 P2 120.8(10)
C53 C52 P2 120.9(9)
C52 C53 C54 121.6(11)
C52 C53 H53A 119.2
C54 C53 H53A 119.2
C53 C54 C55 119.0(12)
C53 C54 H54A 120.5
C55 C54 H54A 120.5
C56 C55 C54 119.8(12)
C56 C55 H55A 120.1
C54 C55 H55A 120.1
C55 C56 C57 119.8(11)
C55 C56 H56A 120.1
C57 C56 H56A 120.1
C52 C57 C56 121.9(12)
C52 C57 H57A 119.0
C56 C57 H57A 119.0
C59 C58 P3 108.6(8)
C59 C58 H58A 110.0
P3 C58 H58A 110.0
C59 C58 H58B 110.0
P3 C58 H58B 110.0
H58A C58 H58B 108.3
C58 C59 P4 110.9(8)
C58 C59 H59A 109.5
P4 C59 H59A 109.5
C58 C59 H59B 109.5
P4 C59 H59B 109.5
H59A C59 H59B 108.1
C64 C60 C61 107.9(9)
C64 C60 Fe2 69.5(6)
C61 C60 Fe2 69.6(6)
C64 C60 H60A 125.9
C61 C60 H60A 126.3
Fe2 C60 H60A 126.1
C62 C61 C60 107.1(9)
C62 C61 Fe2 69.2(6)
C60 C61 Fe2 71.1(6)
C62 C61 H61A 126.7
C60 C61 H61A 126.2
Fe2 C61 H61A 126.7
C63 C62 C61 109.0(10)
C63 C62 Fe2 69.1(6)
C61 C62 Fe2 71.2(6)
C63 C62 H62A 125.4
C61 C62 H62A 125.5
Fe2 C62 H62A 125.8
C62 C63 C64 107.5(9)
C62 C63 Fe2 71.4(6)
C64 C63 Fe2 71.8(6)
C62 C63 H63A 126.2
C64 C63 H63A 126.1
Fe2 C63 H63A 126.3
C60 C64 C63 108.4(9)
C60 C64 Fe2 71.6(6)
C63 C64 Fe2 68.1(6)
C60 C64 H64A 125.8
C63 C64 H64A 125.8
Fe2 C64 H64A 126.1
C66 C65 C70 117.6(11)
C66 C65 P3 122.8(9)
C70 C65 P3 119.6(9)
C65 C66 C67 122.9(12)
C65 C66 H66A 118.5
C67 C66 H66A 118.5
C66 C67 C68 117.2(12)
C66 C67 H67A 121.4
C68 C67 H67A 121.4
C69 C68 C67 122.4(12)
C69 C68 H68A 118.8
C67 C68 H68A 118.8
C68 C69 C70 117.7(14)
C68 C69 H69A 121.2
C70 C69 H69A 121.2
C69 C70 C65 121.9(14)
C69 C70 H70A 119.0
C65 C70 H70A 119.0
C76 C71 C72 119.2(11)
C76 C71 P3 119.7(9)
C72 C71 P3 121.1(9)
C71 C72 C73 120.3(12)
C71 C72 H72A 119.9
C73 C72 H72A 119.9
C74 C73 C72 120.8(12)
C74 C73 H73A 119.6
C72 C73 H73A 119.6
C73 C74 C75 118.5(11)
C73 C74 H74A 120.8
C75 C74 H74A 120.8
C74 C75 C76 120.9(12)
C74 C75 H75A 119.6
C76 C75 H75A 119.6
C71 C76 C75 120.4(11)
C71 C76 H76A 119.8
C75 C76 H76A 119.8
C78 C77 C82 118.8(11)
C78 C77 P4 120.0(9)
C82 C77 P4 121.1(9)
C77 C78 C79 119.9(13)
C77 C78 H78A 120.0
C79 C78 H78A 120.0
C80 C79 C78 120.4(14)
C80 C79 H79A 119.8
C78 C79 H79A 119.8
C81 C80 C79 118.6(14)
C81 C80 H80A 120.7
C79 C80 H80A 120.7
C82 C81 C80 121.4(13)
C82 C81 H81A 119.3
C80 C81 H81A 119.3
C81 C82 C77 120.7(13)
C81 C82 H82A 119.6
C77 C82 H82A 119.6
C88 C83 C84 120.0(10)
C88 C83 P4 119.8(8)
C84 C83 P4 119.6(9)
C85 C84 C83 119.2(13)
C85 C84 H84A 120.4
C83 C84 H84A 120.4
C86 C85 C84 120.7(13)
C86 C85 H85A 119.6
C84 C85 H85A 119.6
C87 C86 C85 120.9(13)
C87 C86 H86A 119.5
C85 C86 H86A 119.5
C86 C87 C88 120.3(13)
C86 C87 H87A 119.9
C88 C87 H87A 119.9
C83 C88 C87 118.8(12)
C83 C88 H88A 120.6
C87 C88 H88A 120.6
F5 P5 F1 178.4(6)
F5 P5 F4 90.6(4)
F1 P5 F4 89.5(5)
F5 P5 F3 89.3(4)
F1 P5 F3 90.6(5)
F4 P5 F3 179.7(6)
F5 P5 F6 89.7(5)
F1 P5 F6 91.9(6)
F4 P5 F6 89.6(6)
F3 P5 F6 90.6(6)
F5 P5 F2 88.8(4)
F1 P5 F2 89.6(5)
F4 P5 F2 89.1(5)
F3 P5 F2 90.7(5)
F6 P5 F2 178.0(6)
F9 P6 F12 90.9(4)
F9 P6 F11 179.3(4)
F12 P6 F11 89.1(3)
F9 P6 F10 91.2(4)
F12 P6 F10 89.9(3)
F11 P6 F10 89.4(4)
F9 P6 F8 89.6(4)
F12 P6 F8 179.4(4)
F11 P6 F8 90.4(4)
F10 P6 F8 90.3(4)
F9 P6 F7 90.0(4)
F12 P6 F7 89.8(4)
F11 P6 F7 89.4(4)
F10 P6 F7 178.8(4)
F8 P6 F7 89.9(4)
F17 P7 F16 178.2(7)
F17 P7 F14 91.8(7)
F16 P7 F14 87.1(6)
F17 P7 F13 91.5(8)
F16 P7 F13 87.2(7)
F14 P7 F13 92.9(8)
F17 P7 F18 91.4(6)
F16 P7 F18 89.8(5)
F14 P7 F18 176.4(7)
F13 P7 F18 88.8(7)
F17 P7 F15 88.9(7)
F16 P7 F15 92.4(7)
F14 P7 F15 88.0(7)
F13 P7 F15 179.1(7)
F18 P7 F15 90.3(6)

loop_
_geom_bond_atom_site_label_1
_geom_bond_atom_site_label_2
_geom_bond_distance
Os1 C2 1.912(11)
Os1 C1 1.966(10)
Os1 N4 2.084(8)
Os1 N6 2.102(9)
Os1 N5 2.105(8)
Os1 N3 2.137(9)
Fe1 N1 1.928(8)
Fe1 C29 2.078(11)
Fe1 C30 2.087(10)
Fe1 C31 2.092(10)
Fe1 C33 2.098(11)
Fe1 C32 2.111(11)
Fe1 P2 2.200(3)
Fe1 P1 2.205(3)
Fe2 N2 1.879(8)
Fe2 C63 2.077(11)
Fe2 C62 2.107(11)
Fe2 C64 2.126(10)
Fe2 C61 2.134(11)
Fe2 C60 2.154(10)
Fe2 P4 2.252(3)
Fe2 P3 2.254(3)
P1 C40 1.829(11)
P1 C34 1.834(11)
P1 C27 1.845(12)
P2 C52 1.825(12)
P2 C46 1.838(10)
P2 C28 1.853(10)
P3 C58 1.818(12)
P3 C71 1.837(11)
P3 C65 1.845(11)
P4 C83 1.838(10)
P4 C77 1.838(11)
P4 C59 1.874(12)
N1 C1 1.179(13)
N2 C2 1.218(13)
N3 C3 1.350(13)
N3 C7 1.369(13)
N4 C14 1.312(13)
N4 C11 1.396(13)
N5 C15 1.329(13)
N5 C19 1.383(13)
N6 C26 1.365(13)
N6 C23 1.370(13)
C3 C4 1.403(15)
C3 H3A 0.9300
C4 C5 1.408(17)
C4 H4A 0.9300
C5 C6 1.419(16)
C5 H5A 0.9300
C6 C8 1.423(14)
C6 C7 1.427(14)
C7 C11 1.415(14)
C8 C9 1.378(16)
C8 H8A 0.9300
C9 C10 1.448(15)
C9 H9A 0.9300
C10 C12 1.380(15)
C10 C11 1.417(14)
C12 C13 1.395(15)
C12 H12A 0.9300
C13 C14 1.414(14)
C13 H13A 0.9300
C14 H14A 0.9300
C15 C16 1.416(14)
C15 H15A 0.9300
C16 C17 1.362(15)
C16 H16A 0.9300
C17 C18 1.413(14)
C17 H17A 0.9300
C18 C19 1.423(14)
C18 C20 1.429(16)
C19 C23 1.419(14)
C20 C21 1.353(17)
C20 H20A 0.9300
C21 C22 1.471(15)
C21 H21A 0.9300
C22 C23 1.388(14)
C22 C24 1.422(15)
C24 C25 1.375(16)
C24 H24A 0.9300
C25 C26 1.391(15)
C25 H25A 0.9300
C26 H26A 0.9300
C27 C28 1.515(15)
C27 H27A 0.9700
C27 H27B 0.9700
C28 H28A 0.9700
C28 H28B 0.9700
C29 C30 1.432(16)
C29 C33 1.464(15)
C29 H29A 0.9803
C30 C31 1.422(15)
C30 H30A 0.9802
C31 C32 1.421(16)
C31 H31A 0.9801
C32 C33 1.417(16)
C32 H32A 0.9797
C33 H33A 0.9801
C34 C39 1.415(17)
C34 C35 1.442(16)
C35 C36 1.385(18)
C35 H35A 0.9300
C36 C37 1.37(2)
C36 H36A 0.9300
C37 C38 1.38(2)
C37 H37A 0.9300
C38 C39 1.407(19)
C38 H38A 0.9300
C39 H39A 0.9300
C40 C45 1.401(15)
C40 C41 1.420(14)
C41 C42 1.396(15)
C41 H41A 0.9300
C42 C43 1.407(16)
C42 H42A 0.9300
C43 C44 1.389(15)
C43 H43A 0.9300
C44 C45 1.387(15)
C44 H44A 0.9300
C45 H45A 0.9300
C46 C51 1.394(16)
C46 C47 1.399(15)
C47 C48 1.387(16)
C47 H47A 0.9300
C48 C49 1.44(2)
C48 H48A 0.9300
C49 C50 1.36(2)
C49 H49A 0.9300
C50 C51 1.409(16)
C50 H50A 0.9300
C51 H51A 0.9300
C52 C57 1.381(15)
C52 C53 1.401(16)
C53 C54 1.406(17)
C53 H53A 0.9300
C54 C55 1.412(17)
C54 H54A 0.9300
C55 C56 1.387(18)
C55 H55A 0.9300
C56 C57 1.405(16)
C56 H56A 0.9300
C57 H57A 0.9300
C58 C59 1.523(15)
C58 H58A 0.9700
C58 H58B 0.9700
C59 H59A 0.9700
C59 H59B 0.9700
C60 C64 1.424(14)
C60 C61 1.441(14)
C60 H60A 0.9798
C61 C62 1.438(15)
C61 H61A 0.9800
C62 C63 1.414(14)
C62 H62A 0.9801
C63 C64 1.440(14)
C63 H63A 0.9799
C64 H64A 0.9800
C65 C66 1.356(17)
C65 C70 1.424(17)
C66 C67 1.406(15)
C66 H66A 0.9300
C67 C68 1.412(19)
C67 H67A 0.9300
C68 C69 1.37(2)
C68 H68A 0.9300
C69 C70 1.402(17)
C69 H69A 0.9300
C70 H70A 0.9300
C71 C76 1.361(16)
C71 C72 1.401(16)
C72 C73 1.411(16)
C72 H72A 0.9300
C73 C74 1.378(18)
C73 H73A 0.9300
C74 C75 1.391(16)
C74 H74A 0.9300
C75 C76 1.420(15)
C75 H75A 0.9300
C76 H76A 0.9300
C77 C78 1.383(16)
C77 C82 1.402(16)
C78 C79 1.421(18)
C78 H78A 0.9300
C79 C80 1.39(2)
C79 H79A 0.9300
C80 C81 1.38(2)
C80 H80A 0.9300
C81 C82 1.380(18)
C81 H81A 0.9300
C82 H82A 0.9300
C83 C88 1.394(16)
C83 C84 1.398(16)
C84 C85 1.377(18)
C84 H84A 0.9300
C85 C86 1.38(2)
C85 H85A 0.9300
C86 C87 1.349(19)
C86 H86A 0.9300
C87 C88 1.409(16)
C87 H87A 0.9300
C88 H88A 0.9300
P5 F5 1.600(7)
P5 F1 1.607(9)
P5 F4 1.610(8)
P5 F3 1.612(8)
P5 F6 1.614(12)
P5 F2 1.622(9)
P6 F9 1.594(7)
P6 F12 1.602(7)
P6 F11 1.605(7)
P6 F10 1.607(7)
P6 F8 1.611(7)
P6 F7 1.623(7)
P7 F17 1.557(11)
P7 F16 1.573(9)
P7 F14 1.577(11)
P7 F13 1.584(14)
P7 F18 1.590(9)
P7 F15 1.604(12)

loop_
_geom_torsion_atom_site_label_1
_geom_torsion_atom_site_label_2
_geom_torsion_atom_site_label_3
_geom_torsion_atom_site_label_4
_geom_torsion
N1 Fe1 P1 C40 56.7(5)
C29 Fe1 P1 C40 -104.6(5)
C30 Fe1 P1 C40 -125.0(7)
C31 Fe1 P1 C40 -46.1(11)
C33 Fe1 P1 C40 -64.0(5)
C32 Fe1 P1 C40 -33.3(6)
P2 Fe1 P1 C40 147.3(4)
N1 Fe1 P1 C34 -179.0(5)
C29 Fe1 P1 C34 19.7(5)
C30 Fe1 P1 C34 -0.6(7)
C31 Fe1 P1 C34 78.2(11)
C33 Fe1 P1 C34 60.4(5)
C32 Fe1 P1 C34 91.1(6)
P2 Fe1 P1 C34 -88.4(4)
N1 Fe1 P1 C27 -60.1(5)
C29 Fe1 P1 C27 138.6(5)
C30 Fe1 P1 C27 118.3(6)
C31 Fe1 P1 C27 -162.8(10)
C33 Fe1 P1 C27 179.3(5)
C32 Fe1 P1 C27 -150.0(5)
P2 Fe1 P1 C27 30.5(4)
N1 Fe1 P2 C52 -47.3(5)
C29 Fe1 P2 C52 120.9(5)
C30 Fe1 P2 C52 83.7(5)
C31 Fe1 P2 C52 49.0(5)
C33 Fe1 P2 C52 131.2(7)
C32 Fe1 P2 C52 45.2(8)
P1 Fe1 P2 C52 -135.8(4)
N1 Fe1 P2 C46 -168.1(5)
C29 Fe1 P2 C46 0.2(5)
C30 Fe1 P2 C46 -37.0(5)
C31 Fe1 P2 C46 -71.7(5)
C33 Fe1 P2 C46 10.4(7)
C32 Fe1 P2 C46 -75.5(8)
P1 Fe1 P2 C46 103.5(4)
N1 Fe1 P2 C28 75.4(5)
C29 Fe1 P2 C28 -116.3(5)
C30 Fe1 P2 C28 -153.5(5)
C31 Fe1 P2 C28 171.8(5)
C33 Fe1 P2 C28 -106.1(7)
C32 Fe1 P2 C28 168.0(8)
P1 Fe1 P2 C28 -13.0(4)
N2 Fe2 P3 C58 -58.7(5)
C63 Fe2 P3 C58 130.3(5)
C62 Fe2 P3 C58 116.1(7)
C64 Fe2 P3 C58 169.0(5)
C61 Fe2 P3 C58 -151.3(9)
C60 Fe2 P3 C58 -156.4(5)
P4 Fe2 P3 C58 33.9(4)
N2 Fe2 P3 C71 59.4(5)
C63 Fe2 P3 C71 -111.6(5)
C62 Fe2 P3 C71 -125.8(8)
C64 Fe2 P3 C71 -72.9(5)
C61 Fe2 P3 C71 -33.2(9)
C60 Fe2 P3 C71 -38.3(5)
P4 Fe2 P3 C71 152.0(4)
N2 Fe2 P3 C65 -173.9(5)
C63 Fe2 P3 C65 15.1(6)
C62 Fe2 P3 C65 0.9(8)
C64 Fe2 P3 C65 53.8(6)
C61 Fe2 P3 C65 93.5(9)
C60 Fe2 P3 C65 88.4(6)
P4 Fe2 P3 C65 -81.3(5)
N2 Fe2 P4 C83 -46.3(5)
C63 Fe2 P4 C83 117.3(5)
C62 Fe2 P4 C83 78.4(5)
C64 Fe2 P4 C83 133.6(5)
C61 Fe2 P4 C83 49.4(6)
C60 Fe2 P4 C83 70.3(8)
P3 Fe2 P4 C83 -133.0(4)
N2 Fe2 P4 C77 -166.3(5)
C63 Fe2 P4 C77 -2.7(5)
C62 Fe2 P4 C77 -41.6(5)
C64 Fe2 P4 C77 13.6(6)
C61 Fe2 P4 C77 -70.6(6)
C60 Fe2 P4 C77 -49.7(8)
P3 Fe2 P4 C77 107.0(4)
N2 Fe2 P4 C59 72.5(5)
C63 Fe2 P4 C59 -123.8(5)
C62 Fe2 P4 C59 -162.8(5)
C64 Fe2 P4 C59 -107.5(6)
C61 Fe2 P4 C59 168.3(5)
C60 Fe2 P4 C59 -170.8(8)
P3 Fe2 P4 C59 -14.1(4)
C29 Fe1 N1 C1 147(100)
C30 Fe1 N1 C1 -156(100)
C31 Fe1 N1 C1 -177(100)
C33 Fe1 N1 C1 117(100)
C32 Fe1 N1 C1 144(100)
P2 Fe1 N1 C1 -64(100)
P1 Fe1 N1 C1 22(100)
C63 Fe2 N2 C2 -154(13)
C62 Fe2 N2 C2 -124(13)
C64 Fe2 N2 C2 148(13)
C61 Fe2 N2 C2 -151(14)
C60 Fe2 N2 C2 169(14)
P4 Fe2 N2 C2 -32(14)
P3 Fe2 N2 C2 52(14)
C2 Os1 N3 C3 -152(3)
C1 Os1 N3 C3 99.8(9)
N4 Os1 N3 C3 -174.0(9)
N6 Os1 N3 C3 -73.8(9)
N5 Os1 N3 C3 4.3(9)
C2 Os1 N3 C7 28(3)
C1 Os1 N3 C7 -80.5(7)
N4 Os1 N3 C7 5.7(6)
N6 Os1 N3 C7 106.0(7)
N5 Os1 N3 C7 -176.0(7)
C2 Os1 N4 C14 0.3(9)
C1 Os1 N4 C14 -92.8(9)
N6 Os1 N4 C14 94.3(9)
N5 Os1 N4 C14 163(2)
N3 Os1 N4 C14 177.8(9)
C2 Os1 N4 C11 176.6(7)
C1 Os1 N4 C11 83.6(7)
N6 Os1 N4 C11 -89.3(7)
N5 Os1 N4 C11 -21(3)
N3 Os1 N4 C11 -5.8(6)
C2 Os1 N5 C15 -87.0(9)
C1 Os1 N5 C15 6.5(9)
N4 Os1 N5 C15 110(3)
N6 Os1 N5 C15 -180.0(9)
N3 Os1 N5 C15 95.7(9)
C2 Os1 N5 C19 92.9(7)
C1 Os1 N5 C19 -173.6(7)
N4 Os1 N5 C19 -70(3)
N6 Os1 N5 C19 -0.1(7)
N3 Os1 N5 C19 -84.4(7)
C2 Os1 N6 C26 91.5(9)
C1 Os1 N6 C26 -130(2)
N4 Os1 N6 C26 -4.3(9)
N5 Os1 N6 C26 -178.1(9)
N3 Os1 N6 C26 -82.1(9)
C2 Os1 N6 C23 -90.7(7)
C1 Os1 N6 C23 48(3)
N4 Os1 N6 C23 173.5(7)
N5 Os1 N6 C23 -0.2(7)
N3 Os1 N6 C23 95.8(7)
Fe1 N1 C1 Os1 71(100)
C2 Os1 C1 N1 170(11)
N4 Os1 C1 N1 -95(11)
N6 Os1 C1 N1 32(13)
N5 Os1 C1 N1 79(11)
N3 Os1 C1 N1 -16(11)
Fe2 N2 C2 Os1 82(26)
C1 Os1 C2 N2 138(20)
N4 Os1 C2 N2 51(20)
N6 Os1 C2 N2 -48(20)
N5 Os1 C2 N2 -127(20)
N3 Os1 C2 N2 29(22)
C7 N3 C3 C4 2.3(15)
Os1 N3 C3 C4 -178.0(8)
N3 C3 C4 C5 -1.0(17)
C3 C4 C5 C6 1.5(16)
C4 C5 C6 C8 178.8(10)
C4 C5 C6 C7 -3.1(15)
C3 N3 C7 C11 175.0(9)
Os1 N3 C7 C11 -4.7(11)
C3 N3 C7 C6 -4.1(14)
Os1 N3 C7 C6 176.2(7)
C5 C6 C7 N3 4.5(14)
C8 C6 C7 N3 -177.3(9)
C5 C6 C7 C11 -174.5(9)
C8 C6 C7 C11 3.7(14)
C5 C6 C8 C9 175.7(10)
C7 C6 C8 C9 -2.4(15)
C6 C8 C9 C10 -0.5(15)
C8 C9 C10 C12 -178.4(10)
C8 C9 C10 C11 2.2(15)
C14 N4 C11 C7 -177.8(9)
Os1 N4 C11 C7 5.3(11)
C14 N4 C11 C10 3.0(14)
Os1 N4 C11 C10 -173.8(7)
N3 C7 C11 N4 -0.3(13)
C6 C7 C11 N4 178.8(9)
N3 C7 C11 C10 178.9(9)
C6 C7 C11 C10 -2.0(15)
C12 C10 C11 N4 -1.2(15)
C9 C10 C11 N4 178.2(9)
C12 C10 C11 C7 179.6(9)
C9 C10 C11 C7 -0.9(14)
C11 C10 C12 C13 -0.6(15)
C9 C10 C12 C13 179.9(10)
C10 C12 C13 C14 0.7(15)
C11 N4 C14 C13 -3.1(15)
Os1 N4 C14 C13 173.2(8)
C12 C13 C14 N4 1.3(16)
C19 N5 C15 C16 3.9(15)
Os1 N5 C15 C16 -176.2(7)
N5 C15 C16 C17 -4.4(16)
C15 C16 C17 C18 2.3(16)
C16 C17 C18 C19 0.1(16)
C16 C17 C18 C20 177.8(11)
C15 N5 C19 C23 -179.7(9)
Os1 N5 C19 C23 0.3(11)
C15 N5 C19 C18 -1.4(15)
Os1 N5 C19 C18 178.7(7)
C17 C18 C19 N5 -0.6(15)
C20 C18 C19 N5 -178.4(9)
C17 C18 C19 C23 177.7(9)
C20 C18 C19 C23 -0.1(15)
C17 C18 C20 C21 -176.8(11)
C19 C18 C20 C21 0.9(16)
C18 C20 C21 C22 -1.4(18)
C20 C21 C22 C23 1.1(17)
C20 C21 C22 C24 178.2(11)
C26 N6 C23 C22 -0.1(15)
Os1 N6 C23 C22 -178.2(8)
C26 N6 C23 C19 178.6(9)
Os1 N6 C23 C19 0.5(11)
C24 C22 C23 N6 1.1(16)
C21 C22 C23 N6 178.4(10)
C24 C22 C23 C19 -177.6(10)
C21 C22 C23 C19 -0.3(15)
N5 C19 C23 N6 -0.5(13)
C18 C19 C23 N6 -178.9(9)
N5 C19 C23 C22 178.2(9)
C18 C19 C23 C22 -0.2(15)
C23 C22 C24 C25 -0.9(17)
C21 C22 C24 C25 -178.1(11)
C22 C24 C25 C26 -0.1(18)
C23 N6 C26 C25 -0.9(15)
Os1 N6 C26 C25 176.9(8)
C24 C25 C26 N6 1.0(18)
C40 P1 C27 C28 -174.2(8)
C34 P1 C27 C28 81.3(8)
Fe1 P1 C27 C28 -46.1(8)
P1 C27 C28 P2 36.6(10)
C52 P2 C28 C27 117.9(9)
C46 P2 C28 C27 -135.7(9)
Fe1 P2 C28 C27 -12.1(9)
N1 Fe1 C29 C30 78.0(13)
C31 Fe1 C29 C30 38.0(6)
C33 Fe1 C29 C30 118.7(9)
C32 Fe1 C29 C30 81.2(7)
P2 Fe1 C29 C30 -69.4(6)
P1 Fe1 C29 C30 -160.0(5)
N1 Fe1 C29 C33 -40.7(15)
C30 Fe1 C29 C33 -118.7(9)
C31 Fe1 C29 C33 -80.7(7)
C32 Fe1 C29 C33 -37.5(6)
P2 Fe1 C29 C33 171.9(5)
P1 Fe1 C29 C33 81.3(6)
C33 C29 C30 C31 -0.3(11)
Fe1 C29 C30 C31 -60.6(7)
C33 C29 C30 Fe1 60.3(7)
N1 Fe1 C30 C31 -32.9(9)
C29 Fe1 C30 C31 117.8(9)
C33 Fe1 C30 C31 79.4(7)
C32 Fe1 C30 C31 36.7(7)
P2 Fe1 C30 C31 -124.9(6)
P1 Fe1 C30 C31 149.3(6)
N1 Fe1 C30 C29 -150.7(6)
C31 Fe1 C30 C29 -117.8(9)
C33 Fe1 C30 C29 -38.4(6)
C32 Fe1 C30 C29 -81.0(7)
P2 Fe1 C30 C29 117.4(6)
P1 Fe1 C30 C29 31.5(8)
C29 C30 C31 C32 -0.1(12)
Fe1 C30 C31 C32 -60.2(8)
C29 C30 C31 Fe1 60.1(7)
N1 Fe1 C31 C32 -84.3(7)
C29 Fe1 C31 C32 81.6(7)
C30 Fe1 C31 C32 120.0(10)
C33 Fe1 C31 C32 36.7(6)
P2 Fe1 C31 C32 -177.2(6)
P1 Fe1 C31 C32 17.3(14)
N1 Fe1 C31 C30 155.7(7)
C29 Fe1 C31 C30 -38.4(7)
C33 Fe1 C31 C30 -83.3(7)
C32 Fe1 C31 C30 -120.0(10)
P2 Fe1 C31 C30 62.7(7)
P1 Fe1 C31 C30 -102.8(11)
C30 C31 C32 C33 0.4(12)
Fe1 C31 C32 C33 -59.1(7)
C30 C31 C32 Fe1 59.5(7)
N1 Fe1 C32 C33 -142.0(6)
C29 Fe1 C32 C33 39.1(7)
C30 Fe1 C32 C33 83.0(7)
C31 Fe1 C32 C33 120.0(9)
P2 Fe1 C32 C33 125.4(7)
P1 Fe1 C32 C33 -53.4(7)
N1 Fe1 C32 C31 98.0(7)
C29 Fe1 C32 C31 -80.8(7)
C30 Fe1 C32 C31 -37.0(7)
C33 Fe1 C32 C31 -120.0(9)
P2 Fe1 C32 C31 5.5(11)
P1 Fe1 C32 C31 -173.3(5)
C31 C32 C33 C29 -0.6(12)
Fe1 C32 C33 C29 -59.5(7)
C31 C32 C33 Fe1 58.9(8)
C30 C29 C33 C32 0.6(11)
Fe1 C29 C33 C32 60.9(7)
C30 C29 C33 Fe1 -60.3(7)
N1 Fe1 C33 C32 45.7(7)
C29 Fe1 C33 C32 -117.7(9)
C30 Fe1 C33 C32 -80.1(7)
C31 Fe1 C33 C32 -36.9(6)
P2 Fe1 C33 C32 -132.6(6)
P1 Fe1 C33 C32 136.7(6)
N1 Fe1 C33 C29 163.4(6)
C30 Fe1 C33 C29 37.6(6)
C31 Fe1 C33 C29 80.8(7)
C32 Fe1 C33 C29 117.7(9)
P2 Fe1 C33 C29 -14.9(10)
P1 Fe1 C33 C29 -105.6(6)
C40 P1 C34 C39 75.4(10)
C27 P1 C34 C39 -177.6(9)
Fe1 P1 C34 C39 -58.8(11)
C40 P1 C34 C35 -102.0(10)
C27 P1 C34 C35 5.0(11)
Fe1 P1 C34 C35 123.9(9)
C39 C34 C35 C36 5.4(19)
P1 C34 C35 C36 -177.2(11)
C34 C35 C36 C37 -2(2)
C35 C36 C37 C38 0(2)
C36 C37 C38 C39 -1(3)
C37 C38 C39 C34 4(2)
C35 C34 C39 C38 -6.1(19)
P1 C34 C39 C38 176.4(11)
C34 P1 C40 C45 -127.6(10)
C27 P1 C40 C45 123.3(10)
Fe1 P1 C40 C45 5.4(11)
C34 P1 C40 C41 52.3(10)
C27 P1 C40 C41 -56.8(10)
Fe1 P1 C40 C41 -174.7(8)
C45 C40 C41 C42 -1.2(17)
P1 C40 C41 C42 179.0(9)
C40 C41 C42 C43 0.5(18)
C41 C42 C43 C44 0.6(18)
C42 C43 C44 C45 -1.0(19)
C43 C44 C45 C40 0.4(18)
C41 C40 C45 C44 0.7(17)
P1 C40 C45 C44 -179.4(9)
C52 P2 C46 C51 -18.4(10)
C28 P2 C46 C51 -128.7(10)
Fe1 P2 C46 C51 111.7(9)
C52 P2 C46 C47 167.7(8)
C28 P2 C46 C47 57.3(9)
Fe1 P2 C46 C47 -62.3(9)
C51 C46 C47 C48 2.8(16)
P2 C46 C47 C48 176.9(9)
C46 C47 C48 C49 -1.2(17)
C47 C48 C49 C50 -1.7(19)
C48 C49 C50 C51 3(2)
C47 C46 C51 C50 -1.6(18)
P2 C46 C51 C50 -175.6(10)
C49 C50 C51 C46 -1(2)
C46 P2 C52 C57 103.3(9)
C28 P2 C52 C57 -148.5(9)
Fe1 P2 C52 C57 -24.4(10)
C46 P2 C52 C53 -69.5(10)
C28 P2 C52 C53 38.7(10)
Fe1 P2 C52 C53 162.9(8)
C57 C52 C53 C54 0.4(17)
P2 C52 C53 C54 173.3(9)
C52 C53 C54 C55 -1.2(18)
C53 C54 C55 C56 1.1(19)
C54 C55 C56 C57 -0.1(19)
C53 C52 C57 C56 0.6(17)
P2 C52 C57 C56 -172.4(9)
C55 C56 C57 C52 -0.7(18)
C71 P3 C58 C59 -175.8(7)
C65 P3 C58 C59 76.9(8)
Fe2 P3 C58 C59 -51.6(8)
P3 C58 C59 P4 40.8(10)
C83 P4 C59 C58 111.9(9)
C77 P4 C59 C58 -140.4(8)
Fe2 P4 C59 C58 -13.0(9)
N2 Fe2 C60 C64 -154.7(6)
C63 Fe2 C60 C64 37.6(6)
C62 Fe2 C60 C64 80.9(6)
C61 Fe2 C60 C64 119.2(9)
P4 Fe2 C60 C64 89.8(8)
P3 Fe2 C60 C64 -64.0(6)
N2 Fe2 C60 C61 86.0(6)
C63 Fe2 C60 C61 -81.6(7)
C62 Fe2 C60 C61 -38.3(6)
C64 Fe2 C60 C61 -119.2(9)
P4 Fe2 C60 C61 -29.5(11)
P3 Fe2 C60 C61 176.8(5)
C64 C60 C61 C62 0.9(12)
Fe2 C60 C61 C62 60.1(7)
C64 C60 C61 Fe2 -59.2(7)
N2 Fe2 C61 C62 144.1(7)
C63 Fe2 C61 C62 -36.8(6)
C64 Fe2 C61 C62 -80.7(7)
C60 Fe2 C61 C62 -117.5(9)
P4 Fe2 C61 C62 49.3(7)
P3 Fe2 C61 C62 -124.7(8)
N2 Fe2 C61 C60 -98.3(6)
C63 Fe2 C61 C60 80.7(7)
C62 Fe2 C61 C60 117.5(9)
C64 Fe2 C61 C60 36.9(6)
P4 Fe2 C61 C60 166.9(5)
P3 Fe2 C61 C60 -7.1(12)
C60 C61 C62 C63 -2.4(12)
Fe2 C61 C62 C63 59.0(8)
C60 C61 C62 Fe2 -61.3(7)
N2 Fe2 C62 C63 -165.2(6)
C64 Fe2 C62 C63 -39.2(6)
C61 Fe2 C62 C63 -119.9(10)
C60 Fe2 C62 C63 -81.9(7)
P4 Fe2 C62 C63 101.6(6)
P3 Fe2 C62 C63 21.2(10)
N2 Fe2 C62 C61 -45.3(8)
C63 Fe2 C62 C61 119.9(10)
C64 Fe2 C62 C61 80.7(7)
C60 Fe2 C62 C61 38.0(6)
P4 Fe2 C62 C61 -138.5(6)
P3 Fe2 C62 C61 141.1(6)
C61 C62 C63 C64 2.9(12)
Fe2 C62 C63 C64 63.2(7)
C61 C62 C63 Fe2 -60.2(8)
N2 Fe2 C63 C62 39.8(14)
C64 Fe2 C63 C62 116.4(9)
C61 Fe2 C63 C62 36.9(7)
C60 Fe2 C63 C62 79.9(7)
P4 Fe2 C63 C62 -81.4(6)
P3 Fe2 C63 C62 -168.3(6)
N2 Fe2 C63 C64 -76.6(13)
C62 Fe2 C63 C64 -116.4(9)
C61 Fe2 C63 C64 -79.4(6)
C60 Fe2 C63 C64 -36.5(6)
P4 Fe2 C63 C64 162.2(5)
P3 Fe2 C63 C64 75.3(6)
C61 C60 C64 C63 0.9(12)
Fe2 C60 C64 C63 -58.4(7)
C61 C60 C64 Fe2 59.3(7)
C62 C63 C64 C60 -2.3(12)
Fe2 C63 C64 C60 60.6(7)
C62 C63 C64 Fe2 -62.9(7)
N2 Fe2 C64 C60 34.9(8)
C63 Fe2 C64 C60 -119.5(8)
C62 Fe2 C64 C60 -80.8(6)
C61 Fe2 C64 C60 -37.2(6)
P4 Fe2 C64 C60 -145.0(5)
P3 Fe2 C64 C60 126.5(5)
N2 Fe2 C64 C63 154.3(6)
C62 Fe2 C64 C63 38.6(6)
C61 Fe2 C64 C63 82.2(6)
C60 Fe2 C64 C63 119.5(8)
P4 Fe2 C64 C63 -25.6(7)
P3 Fe2 C64 C63 -114.0(6)
C58 P3 C65 C66 -132.3(10)
C71 P3 C65 C66 117.0(11)
Fe2 P3 C65 C66 -15.5(12)
C58 P3 C65 C70 49.5(12)
C71 P3 C65 C70 -61.2(12)
Fe2 P3 C65 C70 166.3(9)
C70 C65 C66 C67 -1.6(19)
P3 C65 C66 C67 -179.8(9)
C65 C66 C67 C68 -0.2(18)
C66 C67 C68 C69 4(2)
C67 C68 C69 C70 -6(2)
C68 C69 C70 C65 4(2)
C66 C65 C70 C69 0(2)
P3 C65 C70 C69 177.9(12)
C58 P3 C71 C76 155.0(9)
C65 P3 C71 C76 -98.1(9)
Fe2 P3 C71 C76 37.9(10)
C58 P3 C71 C72 -27.1(10)
C65 P3 C71 C72 79.8(10)
Fe2 P3 C71 C72 -144.2(8)
C76 C71 C72 C73 1.9(16)
P3 C71 C72 C73 -176.1(9)
C71 C72 C73 C74 -0.7(18)
C72 C73 C74 C75 -0.9(18)
C73 C74 C75 C76 1.4(17)
C72 C71 C76 C75 -1.4(16)
P3 C71 C76 C75 176.6(8)
C74 C75 C76 C71 -0.2(16)
C83 P4 C77 C78 -21.5(12)
C59 P4 C77 C78 -132.1(10)
Fe2 P4 C77 C78 105.7(10)
C83 P4 C77 C82 162.6(10)
C59 P4 C77 C82 52.0(11)
Fe2 P4 C77 C82 -70.2(10)
C82 C77 C78 C79 -2(2)
P4 C77 C78 C79 -177.7(12)
C77 C78 C79 C80 3(2)
C78 C79 C80 C81 -3(3)
C79 C80 C81 C82 2(2)
C80 C81 C82 C77 -1(2)
C78 C77 C82 C81 0.8(19)
P4 C77 C82 C81 176.7(10)
C77 P4 C83 C88 108.4(10)
C59 P4 C83 C88 -140.2(9)
Fe2 P4 C83 C88 -19.8(11)
C77 P4 C83 C84 -62.7(11)
C59 P4 C83 C84 48.6(11)
Fe2 P4 C83 C84 169.1(9)
C88 C83 C84 C85 -0.2(19)
P4 C83 C84 C85 170.9(11)
C83 C84 C85 C86 -1(2)
C84 C85 C86 C87 2(2)
C85 C86 C87 C88 -3(2)
C84 C83 C88 C87 -0.5(18)
P4 C83 C88 C87 -171.5(9)
C86 C87 C88 C83 1.9(19)
